data_4328038
loop_
_publ_author_name
'Eugenio Coronado'
'Simona Curreli'
'Carlos Gim\'enez-Saiz'
'Carlos J. G\'omez-Garc\'ia'

_publ_section_title
;
 The Series of Molecular Conductors and Superconductors
 ET4[AFe(C2O4)3].PhX (ET = bis(ethylenedithio)tetrathiafulvalene;
 (C2O4)2-= oxalate; A+= H3O+, K+; X = F, Cl, Br, and I): Influence of the
 Halobenzene Guest Molecules on the Crystal Structure and Superconducting
 Properties
;
_journal_name_full 'Inorganic Chemistry'
_journal_page_first 1111
_journal_page_last 1126
_journal_paper_doi 10.1021/ic202269x
_journal_volume 51
_journal_year 2012
_chemical_formula_moiety '4(C10 H8 S8), (C6 Fe O12), (C6 H5 Cl), (H3 O)'
_chemical_formula_sum 'C52 H40 Cl Fe O13 S32'
_chemical_formula_weight 1990.06
_chemical_name_systematic
;
 ?
;
_space_group_IT_number 2
_symmetry_cell_setting triclinic
_symmetry_space_group_name_Hall '-P 1'
_symmetry_space_group_name_H-M 'P -1'
_atom_sites_solution_hydrogens geom
_atom_sites_solution_primary direct
_atom_sites_solution_secondary difmap
_audit_creation_method SHELXL-97
_cell_angle_alpha 89.0829(10)
_cell_angle_beta 86.5203(11)
_cell_angle_gamma 62.6678(13)
_cell_formula_units_Z 2
_cell_length_a 10.25276(14)
_cell_length_b 11.15081(13)
_cell_length_c 35.1363(5)
_cell_measurement_reflns_used 44293
_cell_measurement_temperature 120(2)
_cell_measurement_theta_max 31.5006
_cell_measurement_theta_min 2.2356
_cell_volume 3561.65(9)
_computing_cell_refinement
;
CrysAlisPro, Oxford Diffraction Ltd.,
Version 1.171.33.55 (release 05-01-2010 CrysAlis171 .NET)
(compiled Jan  5 2010,16:28:46)
;
_computing_data_collection
;
CrysAlisPro, Oxford Diffraction Ltd.,
Version 1.171.33.55 (release 05-01-2010 CrysAlis171 .NET)
(compiled Jan  5 2010,16:28:46)
;
_computing_data_reduction
;
CrysAlisPro, Oxford Diffraction Ltd.,
Version 1.171.33.55 (release 05-01-2010 CrysAlis171 .NET)
(compiled Jan  5 2010,16:28:46)
;
_computing_molecular_graphics 'Ortep-3 for Windows (Farrugia, 1997)'
_computing_publication_material 'WinGX publication routines (Farrugia, 1999)'
_computing_structure_refinement 'SHELXL-97 (Sheldrick, 1997)'
_computing_structure_solution 'SIR97 (Altomare et al., 1997)'
_diffrn_ambient_temperature 120(2)
_diffrn_detector_area_resol_mean 16.0267
_diffrn_measured_fraction_theta_full 0.998
_diffrn_measured_fraction_theta_max 0.958
_diffrn_measurement_details
;
  1 omega  -50.00  -23.00   0.6000    2.6500
omega____ theta____ kappa____ phi______ frames
    -       -0.5469  112.0000   -8.0000 45

  2 omega   26.00   68.00   0.6000    2.6500
omega____ theta____ kappa____ phi______ frames
    -       -0.5469 -112.0000 -171.0000 70

  3 omega  -69.00  -39.60   0.6000    2.6500
omega____ theta____ kappa____ phi______ frames
    -       -0.5469  112.0000  101.0000 49

  4 omega    8.00   34.40   0.6000    2.6500
omega____ theta____ kappa____ phi______ frames
    -       -0.5469 -112.0000   78.0000 44

  5 omega   -5.00   21.40   0.6000    2.6500
omega____ theta____ kappa____ phi______ frames
    -       -0.5469 -112.0000 -171.0000 44

  6 omega   80.00  128.00   0.6000   25.0000
omega____ theta____ kappa____ phi______ frames
    -       39.4250  112.0000  -78.0000 80

  7 omega  -14.00   44.20   0.6000   25.0000
omega____ theta____ kappa____ phi______ frames
    -       39.4250 -112.0000 -101.0000 97

  8 omega   26.00   54.80   0.6000   25.0000
omega____ theta____ kappa____ phi______ frames
    -       39.4250 -112.0000    8.0000 48

  9 omega   92.00  131.00   0.6000   25.0000
omega____ theta____ kappa____ phi______ frames
    -       39.4250  112.0000  171.0000 65

 10 omega  -72.00  -45.00   0.6000   25.0000
omega____ theta____ kappa____ phi______ frames
    -      -40.5187  112.0000  -78.0000 45

 11 omega  -51.00  -21.00   0.6000   25.0000
omega____ theta____ kappa____ phi______ frames
    -      -40.5187  112.0000  101.0000 50

 12 omega -110.00  -26.60   0.6000   25.0000
omega____ theta____ kappa____ phi______ frames
    -      -40.5187  112.0000  171.0000 139

 13 omega  -42.00   99.00   0.6000    2.6500
omega____ theta____ kappa____ phi______ frames
    -       -0.5469   77.0000  -60.0000 235

 14 omega  -87.00   55.20   0.6000    2.6500
omega____ theta____ kappa____ phi______ frames
    -       -0.5469  -37.0000  -60.0000 237

 15 omega  -38.00  -11.00   0.6000    2.6500
omega____ theta____ kappa____ phi______ frames
    -       -0.5469  112.0000  101.0000 45

 16 omega  -42.00  -12.60   0.6000   25.0000
omega____ theta____ kappa____ phi______ frames
    -       39.4250   37.0000   90.0000 49

 17 omega  -18.00   53.40   0.6000   25.0000
omega____ theta____ kappa____ phi______ frames
    -       39.4250   37.0000  -90.0000 119

 18 omega   65.00  107.60   0.6000   25.0000
omega____ theta____ kappa____ phi______ frames
    -       39.4250   37.0000  -90.0000 71

 19 omega   57.00  124.20   0.6000   25.0000
omega____ theta____ kappa____ phi______ frames
    -       39.4250   37.0000   90.0000 112

 20 omega   -4.00   37.40   0.6000   25.0000
omega____ theta____ kappa____ phi______ frames
    -       39.4250   77.0000  -30.0000 69

 21 omega   53.00  128.00   0.6000   25.0000
omega____ theta____ kappa____ phi______ frames
    -       39.4250   77.0000  -30.0000 125

 22 omega   -9.00  138.00   0.6000   25.0000
omega____ theta____ kappa____ phi______ frames
    -       39.4250   77.0000  120.0000 245

 23 omega   -2.00  121.00   0.6000   25.0000
omega____ theta____ kappa____ phi______ frames
    -       39.4250   77.0000  -90.0000 205

 24 omega   -7.00   45.20   0.6000   25.0000
omega____ theta____ kappa____ phi______ frames
    -       39.4250   77.0000   30.0000 87

 25 omega   59.00   89.60   0.6000   25.0000
omega____ theta____ kappa____ phi______ frames
    -       39.4250   77.0000   30.0000 51

 26 omega   94.00  139.00   0.6000   25.0000
omega____ theta____ kappa____ phi______ frames
    -       39.4250   77.0000   30.0000 75

 27 omega  -49.00    5.00   0.6000   25.0000
omega____ theta____ kappa____ phi______ frames
    -       39.4250  -37.0000    0.0000 90

 28 omega   73.00  125.80   0.6000   25.0000
omega____ theta____ kappa____ phi______ frames
    -       39.4250  125.0000   60.0000 88

 29 omega   23.00   69.80   0.6000   25.0000
omega____ theta____ kappa____ phi______ frames
    -       39.4250  -37.0000    0.0000 78

 30 omega   10.00   46.00   0.6000   25.0000
omega____ theta____ kappa____ phi______ frames
    -       39.4250   37.0000   90.0000 60

 31 omega   65.00  104.60   0.6000   25.0000
omega____ theta____ kappa____ phi______ frames
    -       39.4250   77.0000 -150.0000 66

 32 omega  -11.00   31.00   0.6000   25.0000
omega____ theta____ kappa____ phi______ frames
    -       39.4250   77.0000 -150.0000 70

 33 omega    7.00   37.00   0.6000   25.0000
omega____ theta____ kappa____ phi______ frames
    -      -40.5187 -127.0000 -169.0000 50

 34 omega -109.00  -22.60   0.6000   25.0000
omega____ theta____ kappa____ phi______ frames
    -      -40.5187  112.0000   -8.0000 144

;
_diffrn_measurement_device_type 'Xcalibur, Sapphire3, Gemini'
_diffrn_measurement_method '\w scans'
_diffrn_orient_matrix_UB_11 -0.0616464000
_diffrn_orient_matrix_UB_12 0.0245306000
_diffrn_orient_matrix_UB_13 -0.0113966000
_diffrn_orient_matrix_UB_21 0.0457026000
_diffrn_orient_matrix_UB_22 -0.0023537000
_diffrn_orient_matrix_UB_23 -0.0162537000
_diffrn_orient_matrix_UB_31 0.0140546000
_diffrn_orient_matrix_UB_32 -0.0672361000
_diffrn_orient_matrix_UB_33 -0.0038772000
_diffrn_radiation_monochromator graphite
_diffrn_radiation_source 'Enhance (Mo) x-ray Source'
_diffrn_radiation_type 'Mo K\a'
_diffrn_radiation_wavelength 0.71073
_diffrn_reflns_av_R_equivalents 0.0341
_diffrn_reflns_av_sigmaI/netI 0.0268
_diffrn_reflns_limit_h_max 15
_diffrn_reflns_limit_h_min -14
_diffrn_reflns_limit_k_max 16
_diffrn_reflns_limit_k_min -16
_diffrn_reflns_limit_l_max 50
_diffrn_reflns_limit_l_min -51
_diffrn_reflns_number 82681
_diffrn_reflns_theta_full 30.75
_diffrn_reflns_theta_max 31.57
_diffrn_reflns_theta_min 2.24
_exptl_absorpt_coefficient_mu 1.249
_exptl_absorpt_correction_T_max 0.857
_exptl_absorpt_correction_T_min 0.731
_exptl_absorpt_correction_type analytical
_exptl_absorpt_process_details
;
CrysAlisPro, Oxford Diffraction Ltd.,
Version 1.171.33.55 (release 05-01-2010 CrysAlis171 .NET)
(compiled Jan  5 2010,16:28:46)
Analytical numeric absorption correction using a multifaceted crystal
            model based on expressions derived by R.C. Clark & J.S. Reid.
(Clark, R. C. & Reid, J. S. (1995). Acta Cryst. A51, 887-897)
;
_exptl_crystal_colour black
_exptl_crystal_density_diffrn 1.856
_exptl_crystal_description prism
_exptl_crystal_F_000 2022
_exptl_crystal_size_max 0.4065
_exptl_crystal_size_mid 0.2743
_exptl_crystal_size_min 0.1774
_refine_diff_density_max 3.600
_refine_diff_density_min -2.552
_refine_diff_density_rms 0.301
_refine_ls_extinction_method none
_refine_ls_goodness_of_fit_ref 1.207
_refine_ls_hydrogen_treatment noref
_refine_ls_matrix_type full
_refine_ls_number_parameters 930
_refine_ls_number_reflns 22856
_refine_ls_number_restraints 52
_refine_ls_restrained_S_all 1.206
_refine_ls_R_factor_all 0.1410
_refine_ls_R_factor_gt 0.1369
_refine_ls_shift/su_max 0.001
_refine_ls_shift/su_mean 0.000
_refine_ls_structure_factor_coef Fsqd
_refine_ls_weighting_details 'calc w=1/[\s^2^(Fo^2^)+(0.0359P)^2^+134.7877P] where P=(Fo^2^+2Fc^2^)/3'
_refine_ls_weighting_scheme calc
_refine_ls_wR_factor_gt 0.3116
_refine_ls_wR_factor_ref 0.3130
_reflns_number_gt 21205
_reflns_number_total 22856
_reflns_threshold_expression >2sigma(I)
_cod_data_source_file ic202269x_si_002_6.cif
_cod_data_source_block Compound_2_120K
_cod_original_cell_volume 3561.65(8)
_cod_database_code 4328038

loop_
_symmetry_equiv_pos_as_xyz
'x, y, z'
'-x, -y, -z'

loop_
_atom_site_label
_atom_site_type_symbol
_atom_site_fract_x
_atom_site_fract_y
_atom_site_fract_z
_atom_site_U_iso_or_equiv
_atom_site_adp_type
_atom_site_occupancy
_atom_site_symmetry_multiplicity
_atom_site_calc_flag
_atom_site_refinement_flags
_atom_site_disorder_assembly
_atom_site_disorder_group
S1 S 0.2926(2) 0.5690(2) 1.00721(6) 0.0161(4) Uani 1 1 d . . .
S2 S -0.0228(2) 0.7157(2) 1.02994(6) 0.0158(4) Uani 1 1 d . . .
S3 S 0.2110(2) 0.4970(2) 0.92557(6) 0.0166(4) Uani 1 1 d . . .
S4 S -0.1035(2) 0.6468(2) 0.94896(6) 0.0177(4) Uani 1 1 d . . .
S5 S 0.3954(2) 0.6212(2) 1.07828(6) 0.0181(4) Uani 1 1 d . . .
S6 S 0.0173(2) 0.7907(2) 1.10703(6) 0.0179(4) Uani 1 1 d . . .
S7 S 0.1706(3) 0.4307(3) 0.84845(7) 0.0267(5) Uani 1 1 d . . .
S8 S -0.2067(3) 0.6000(3) 0.87669(8) 0.0251(5) Uani 1 1 d . . .
C1 C 0.1124(9) 0.6216(8) 0.9953(2) 0.0140(14) Uani 1 1 d . . .
C2 C 0.0774(9) 0.5915(8) 0.9607(2) 0.0137(14) Uani 1 1 d . . .
C3 C 0.2430(9) 0.6459(8) 1.0529(2) 0.0147(14) Uani 1 1 d . . .
C4 C 0.0984(9) 0.7127(9) 1.0632(2) 0.0142(14) Uani 1 1 d . . .
C5 C 0.0869(10) 0.5045(10) 0.8926(2) 0.0180(16) Uani 1 1 d . . .
C6 C -0.0585(10) 0.5741(9) 0.9037(2) 0.0166(15) Uani 1 1 d . . .
C7 C 0.3109(10) 0.6708(10) 1.1261(2) 0.0193(16) Uani 1 1 d . . .
H7A H 0.2908 0.5979 1.1368 0.023 Uiso 1 1 calc R . .
H7B H 0.3815 0.6803 1.1422 0.023 Uiso 1 1 calc R . .
C8 C 0.1695(10) 0.8009(9) 1.1280(3) 0.0195(16) Uani 1 1 d . . .
H8A H 0.1872 0.8716 1.1147 0.023 Uiso 1 1 calc R . .
H8B H 0.1412 0.8294 1.1550 0.023 Uiso 1 1 calc R . .
C9 C 0.0152(14) 0.4478(13) 0.8225(3) 0.033(2) Uani 1 1 d . . .
H9A H 0.0436 0.4371 0.7949 0.039 Uiso 1 1 calc R . .
H9B H -0.0097 0.3745 0.8301 0.039 Uiso 1 1 calc R . .
C10 C -0.1195(16) 0.5826(15) 0.8298(3) 0.043(3) Uani 1 1 d . . .
H10A H -0.1916 0.5943 0.8107 0.051 Uiso 1 1 calc R . .
H10B H -0.0905 0.6555 0.8260 0.051 Uiso 1 1 calc R . .
S9 S 0.4373(2) 0.1758(2) 0.98174(6) 0.0154(4) Uani 1 1 d . . .
S10 S 0.7492(2) 0.0208(2) 0.95634(6) 0.0148(4) Uani 1 1 d . . .
S11 S 0.5280(2) 0.2404(2) 1.06156(6) 0.0161(4) Uani 1 1 d . . .
S12 S 0.8408(2) 0.0914(2) 1.03655(6) 0.0149(4) Uani 1 1 d . . .
S13 S 0.3214(2) 0.1310(3) 0.91211(7) 0.0243(5) Uani 1 1 d . . .
S14 S 0.6921(2) -0.0459(3) 0.87962(6) 0.0207(4) Uani 1 1 d . . .
S15 S 0.5785(2) 0.3272(3) 1.13570(6) 0.0213(4) Uani 1 1 d . . .
S16 S 0.9458(2) 0.1558(2) 1.10680(6) 0.0164(4) Uani 1 1 d . . .
C11 C 0.6209(9) 0.1197(9) 0.9916(2) 0.0148(14) Uani 1 1 d . . .
C12 C 0.6615(9) 0.1483(9) 1.0254(2) 0.0133(14) Uani 1 1 d . . .
C13 C 0.4777(8) 0.1006(8) 0.9362(2) 0.0130(13) Uani 1 1 d . A .
C14 C 0.6205(9) 0.0309(9) 0.9243(2) 0.0145(14) Uani 1 1 d . A .
C15 C 0.6550(9) 0.2432(9) 1.0924(2) 0.0158(15) Uani 1 1 d . . .
C16 C 0.7996(9) 0.1750(9) 1.0805(2) 0.0142(14) Uani 1 1 d . . .
C17A C 0.406(2) 0.096(3) 0.8618(5) 0.027(5) Uani 0.57(3) 1 d P A 1
H17A H 0.3308 0.1025 0.8443 0.032 Uiso 0.57(3) 1 calc PR A 1
H17B H 0.4367 0.1659 0.8545 0.032 Uiso 0.57(3) 1 calc PR A 1
C18A C 0.5360(17) -0.0410(17) 0.8579(4) 0.018(4) Uani 0.57(3) 1 d P A 1
H18A H 0.5617 -0.0654 0.8305 0.022 Uiso 0.57(3) 1 calc PR A 1
H18B H 0.5101 -0.1086 0.8701 0.022 Uiso 0.57(3) 1 calc PR A 1
C17B C 0.391(3) 0.052(3) 0.8690(9) 0.022(5) Uani 0.43(3) 1 d P A 2
H17C H 0.4165 -0.0445 0.8718 0.027 Uiso 0.43(3) 1 calc PR A 2
H17D H 0.3124 0.0909 0.8507 0.027 Uiso 0.43(3) 1 calc PR A 2
C18B C 0.520(2) 0.062(3) 0.8529(5) 0.022(6) Uani 0.43(3) 1 d P A 2
H18C H 0.5011 0.1579 0.8539 0.026 Uiso 0.43(3) 1 calc PR A 2
H18D H 0.5382 0.0333 0.8258 0.026 Uiso 0.43(3) 1 calc PR A 2
C19 C 0.7329(11) 0.2696(11) 1.1657(3) 0.026(2) Uani 1 1 d . . .
H19A H 0.7626 0.3422 1.1673 0.032 Uiso 1 1 calc R . .
H19B H 0.6987 0.2572 1.1917 0.032 Uiso 1 1 calc R . .
C20 C 0.8665(11) 0.1419(11) 1.1538(3) 0.0245(19) Uani 1 1 d . . .
H20A H 0.8398 0.0672 1.1532 0.029 Uiso 1 1 calc R . .
H20B H 0.9412 0.1197 1.1729 0.029 Uiso 1 1 calc R . .
S17 S 0.1337(2) 0.5747(2) 0.49182(6) 0.0164(4) Uani 1 1 d . . .
S18 S 0.3093(2) 0.7126(2) 0.46805(6) 0.0153(4) Uani 1 1 d . . .
S19 S 0.2868(2) 0.5111(2) 0.57369(6) 0.0160(4) Uani 1 1 d . . .
S20 S 0.4562(2) 0.6535(2) 0.54801(6) 0.0148(4) Uani 1 1 d . . .
S21 S -0.0112(3) 0.6115(2) 0.42032(7) 0.0198(4) Uani 1 1 d . . .
S22 S 0.2036(2) 0.7722(2) 0.39005(6) 0.0191(4) Uani 1 1 d . . .
S23 S 0.3933(3) 0.4577(3) 0.65080(6) 0.0223(4) Uani 1 1 d . . .
S24 S 0.6077(2) 0.6147(2) 0.61917(6) 0.0183(4) Uani 1 1 d . . .
C21 C 0.2638(9) 0.6256(9) 0.5035(2) 0.0151(14) Uani 1 1 d . . .
C22 C 0.3281(9) 0.5972(9) 0.5376(2) 0.0151(14) Uani 1 1 d . . .
C23 C 0.1141(9) 0.6393(8) 0.4456(2) 0.0131(13) Uani 1 1 d . . .
C24 C 0.1942(9) 0.7034(9) 0.4345(2) 0.0167(15) Uani 1 1 d . . .
C25 C 0.4056(9) 0.5225(9) 0.6060(2) 0.0147(14) Uani 1 1 d . . .
C26 C 0.4845(9) 0.5863(9) 0.5936(2) 0.0160(15) Uani 1 1 d . . .
C27 C 0.0214(10) 0.6608(10) 0.3722(3) 0.0188(16) Uani 1 1 d . . .
H27A H 0.1120 0.5865 0.3604 0.023 Uiso 1 1 calc R . .
H27B H -0.0613 0.6729 0.3568 0.023 Uiso 1 1 calc R . .
C28 C 0.0372(10) 0.7879(10) 0.3708(3) 0.0192(16) Uani 1 1 d . . .
H28A H -0.0483 0.8597 0.3852 0.023 Uiso 1 1 calc R . .
H28B H 0.0349 0.8167 0.3440 0.023 Uiso 1 1 calc R . .
C29 C 0.5211(12) 0.4914(11) 0.6770(3) 0.026(2) Uani 1 1 d . . .
H29A H 0.4941 0.4936 0.7046 0.031 Uiso 1 1 calc R . .
H29B H 0.6210 0.4156 0.6723 0.031 Uiso 1 1 calc R . .
C30 C 0.5258(12) 0.6223(10) 0.6667(3) 0.0249(19) Uani 1 1 d . . .
H30A H 0.5834 0.6407 0.6854 0.030 Uiso 1 1 calc R . .
H30B H 0.4245 0.6976 0.6684 0.030 Uiso 1 1 calc R . .
S25 S 0.6118(2) 0.8247(2) 0.47935(6) 0.0153(4) Uani 1 1 d . . .
S26 S 0.7707(2) 0.9777(2) 0.45500(6) 0.0146(4) Uani 1 1 d . . .
S27 S 0.7620(2) 0.7660(2) 0.55977(6) 0.0152(4) Uani 1 1 d . . .
S28 S 0.9227(2) 0.9186(2) 0.53583(6) 0.0150(4) Uani 1 1 d . . .
S29 S 0.4617(3) 0.8601(3) 0.40853(7) 0.0222(5) Uani 1 1 d . . .
S30 S 0.6596(2) 1.0342(2) 0.37749(6) 0.0184(4) Uani 1 1 d . . .
S31 S 0.9008(3) 0.6866(2) 0.63432(6) 0.0199(4) Uani 1 1 d U . .
S32 S 1.0932(2) 0.8575(2) 0.60458(7) 0.0188(4) Uani 1 1 d U . .
C31 C 0.7356(9) 0.8825(8) 0.4905(2) 0.0127(13) Uani 1 1 d . . .
C32 C 0.8008(9) 0.8579(8) 0.5238(2) 0.0131(13) Uani 1 1 d . . .
C33 C 0.5838(9) 0.8927(8) 0.4336(2) 0.0135(14) Uani 1 1 d . . .
C34 C 0.6575(9) 0.9622(8) 0.4218(2) 0.0154(15) Uani 1 1 d . . .
C35 C 0.8925(10) 0.7637(8) 0.5904(2) 0.0142(14) Uani 1 1 d . B .
C36 C 0.9646(9) 0.8339(9) 0.5795(2) 0.0140(14) Uani 1 1 d . B .
C37 C 0.5075(12) 0.8928(10) 0.3600(3) 0.0227(18) Uani 1 1 d . . .
H37A H 0.6056 0.8200 0.3516 0.027 Uiso 1 1 calc R . .
H37B H 0.4350 0.8903 0.3431 0.027 Uiso 1 1 calc R . .
C38 C 0.5091(11) 1.0265(9) 0.3557(3) 0.0200(17) Uani 1 1 d . . .
H38A H 0.4155 1.0979 0.3672 0.024 Uiso 1 1 calc R . .
H38B H 0.5141 1.0458 0.3282 0.024 Uiso 1 1 calc R . .
C39A C 0.926(2) 0.8144(19) 0.6612(4) 0.022(3) Uani 0.62(3) 1 d PU B 1
H39A H 0.8468 0.9050 0.6556 0.026 Uiso 0.62(3) 1 calc PR B 1
H39B H 0.9171 0.7988 0.6888 0.026 Uiso 0.62(3) 1 calc PR B 1
C40A C 1.0707(19) 0.8129(17) 0.6521(4) 0.021(3) Uani 0.62(3) 1 d PU B 1
H40A H 1.1502 0.7213 0.6567 0.026 Uiso 0.62(3) 1 calc PR B 1
H40B H 1.0809 0.8764 0.6696 0.026 Uiso 0.62(3) 1 calc PR B 1
C39B C 0.987(4) 0.745(4) 0.6659(7) 0.025(5) Uani 0.38(3) 1 d PU B 2
H39C H 0.9344 0.7609 0.6913 0.030 Uiso 0.38(3) 1 calc PR B 2
H39D H 1.0892 0.6740 0.6685 0.030 Uiso 0.38(3) 1 calc PR B 2
C40B C 0.989(3) 0.879(3) 0.6518(7) 0.023(4) Uani 0.38(3) 1 d PU B 2
H40C H 1.0343 0.9099 0.6710 0.027 Uiso 0.38(3) 1 calc PR B 2
H40D H 0.8865 0.9504 0.6497 0.027 Uiso 0.38(3) 1 calc PR B 2
Fe1 Fe 0.90087(19) 0.15314(16) 0.75118(4) 0.0267(3) Uani 1 1 d . . .
C41 C 0.7084(13) 0.4257(13) 0.7718(3) 0.031(2) Uani 1 1 d . . .
C42 C 0.8014(14) 0.4282(11) 0.7350(3) 0.031(2) Uani 1 1 d . . .
C43 C 0.7359(13) 0.0253(11) 0.7316(3) 0.032(2) Uani 1 1 d . . .
C44 C 0.7979(11) -0.0341(11) 0.7713(3) 0.0254(19) Uani 1 1 d . . .
C45 C 1.1888(13) 0.0430(10) 0.7734(3) 0.027(2) Uani 1 1 d . . .
C46 C 1.2010(12) -0.0133(9) 0.7322(3) 0.0222(18) Uani 1 1 d . . .
O1 O 0.7435(10) 0.3041(8) 0.7833(2) 0.0339(18) Uani 1 1 d . . .
O2 O 0.6125(10) 0.5305(9) 0.7862(3) 0.0374(19) Uani 1 1 d . . .
O3 O 0.7699(9) 0.1142(9) 0.7190(2) 0.0317(17) Uani 1 1 d . . .
O4 O 0.8776(9) 0.0152(8) 0.7840(2) 0.0275(15) Uani 1 1 d . . .
O5 O 0.6609(12) -0.0181(10) 0.7164(3) 0.048(3) Uani 1 1 d . . .
O6 O 0.7671(9) -0.1148(9) 0.7873(2) 0.0309(16) Uani 1 1 d . . .
O11 O 0.8888(10) 0.3121(8) 0.7204(2) 0.0319(17) Uani 1 1 d . . .
O21 O 0.7871(10) 0.5372(9) 0.7231(3) 0.0365(19) Uani 1 1 d . . .
O31 O 1.0631(10) 0.1318(8) 0.7847(2) 0.0310(17) Uani 1 1 d . . .
O41 O 1.0766(9) 0.0288(8) 0.7175(2) 0.0294(16) Uani 1 1 d . . .
O51 O 1.3012(10) -0.0041(10) 0.7911(2) 0.0377(19) Uani 1 1 d . . .
O61 O 1.3212(9) -0.0915(9) 0.7166(2) 0.0310(16) Uani 1 1 d . . .
Cl1 Cl 0.1361(4) 0.6962(3) 0.74846(10) 0.0457(8) Uani 1 1 d . . .
C47 C 0.2112(12) 0.5190(13) 0.7457(3) 0.031(2) Uani 1 1 d . . .
C48 C 0.3432(13) 0.4442(13) 0.7620(3) 0.032(2) Uani 1 1 d . . .
H48 H 0.3911 0.4868 0.7744 0.039 Uiso 1 1 calc R . .
C49 C 0.4048(13) 0.3024(13) 0.7599(3) 0.035(2) Uani 1 1 d . . .
H49 H 0.4926 0.2478 0.7722 0.042 Uiso 1 1 calc R . .
C50 C 0.3359(15) 0.2416(13) 0.7394(4) 0.040(3) Uani 1 1 d . . .
H50 H 0.3785 0.1462 0.7369 0.048 Uiso 1 1 calc R . .
C51 C 0.2050(16) 0.3240(15) 0.7230(4) 0.041(3) Uani 1 1 d . . .
H51 H 0.1574 0.2835 0.7096 0.050 Uiso 1 1 calc R . .
C52 C 0.1422(14) 0.4620(13) 0.7257(3) 0.034(2) Uani 1 1 d . . .
H52 H 0.0531 0.5168 0.7140 0.041 Uiso 1 1 calc R . .
O1W O 0.5744(10) 0.7930(9) 0.7569(3) 0.043(2) Uani 1 1 d . . .

loop_
_atom_site_aniso_label
_atom_site_aniso_U_11
_atom_site_aniso_U_22
_atom_site_aniso_U_33
_atom_site_aniso_U_23
_atom_site_aniso_U_13
_atom_site_aniso_U_12
S1 0.0126(8) 0.0226(10) 0.0125(8) -0.0019(7) 0.0000(6) -0.0076(8)
S2 0.0117(8) 0.0223(10) 0.0140(8) -0.0031(7) -0.0010(7) -0.0082(7)
S3 0.0146(9) 0.0229(10) 0.0127(8) -0.0014(7) 0.0001(7) -0.0090(8)
S4 0.0120(8) 0.0195(10) 0.0217(10) -0.0003(8) -0.0032(7) -0.0071(7)
S5 0.0115(8) 0.0247(10) 0.0177(9) -0.0016(8) -0.0031(7) -0.0076(8)
S6 0.0132(8) 0.0234(10) 0.0159(9) -0.0075(7) 0.0017(7) -0.0075(8)
S7 0.0338(13) 0.0360(14) 0.0126(9) -0.0035(9) 0.0014(9) -0.0182(11)
S8 0.0236(11) 0.0224(11) 0.0316(12) 0.0012(9) -0.0152(9) -0.0108(9)
C1 0.013(3) 0.017(4) 0.013(3) 0.001(3) -0.003(3) -0.007(3)
C2 0.017(3) 0.014(3) 0.010(3) -0.003(3) 0.005(3) -0.008(3)
C3 0.013(3) 0.016(4) 0.016(4) -0.004(3) -0.001(3) -0.007(3)
C4 0.013(3) 0.017(4) 0.011(3) -0.003(3) -0.001(3) -0.005(3)
C5 0.018(4) 0.028(4) 0.013(3) 0.000(3) -0.002(3) -0.015(3)
C6 0.016(4) 0.018(4) 0.015(4) -0.002(3) -0.004(3) -0.007(3)
C7 0.021(4) 0.023(4) 0.014(4) 0.000(3) -0.003(3) -0.010(3)
C8 0.017(4) 0.021(4) 0.018(4) -0.003(3) -0.003(3) -0.007(3)
C9 0.046(7) 0.050(7) 0.017(4) 0.001(4) -0.005(4) -0.035(6)
C10 0.064(9) 0.070(9) 0.025(5) 0.023(6) -0.030(6) -0.055(8)
S9 0.0103(8) 0.0210(10) 0.0125(8) -0.0034(7) 0.0000(6) -0.0050(7)
S10 0.0099(8) 0.0194(9) 0.0137(8) -0.0029(7) -0.0005(6) -0.0053(7)
S11 0.0099(8) 0.0226(10) 0.0126(8) -0.0032(7) 0.0009(6) -0.0049(7)
S12 0.0107(8) 0.0189(9) 0.0134(8) -0.0012(7) 0.0000(6) -0.0054(7)
S13 0.0118(9) 0.0360(13) 0.0242(11) -0.0058(9) -0.0052(8) -0.0095(9)
S14 0.0160(9) 0.0306(12) 0.0170(9) -0.0112(8) 0.0037(7) -0.0122(9)
S15 0.0152(9) 0.0298(12) 0.0124(9) -0.0056(8) -0.0024(7) -0.0044(8)
S16 0.0112(8) 0.0205(10) 0.0176(9) -0.0002(7) -0.0030(7) -0.0070(7)
C11 0.009(3) 0.022(4) 0.011(3) -0.003(3) 0.003(2) -0.006(3)
C12 0.012(3) 0.020(4) 0.010(3) -0.003(3) 0.002(2) -0.009(3)
C13 0.009(3) 0.013(3) 0.014(3) -0.004(3) 0.002(3) -0.004(3)
C14 0.014(3) 0.018(4) 0.013(3) -0.003(3) -0.001(3) -0.009(3)
C15 0.013(3) 0.025(4) 0.010(3) 0.006(3) -0.005(3) -0.008(3)
C16 0.011(3) 0.022(4) 0.007(3) -0.002(3) 0.002(2) -0.006(3)
C17A 0.028(10) 0.054(15) 0.003(7) 0.002(7) 0.001(6) -0.024(10)
C18A 0.015(7) 0.027(9) 0.013(6) -0.005(5) 0.001(5) -0.009(6)
C17B 0.009(9) 0.031(14) 0.023(13) -0.006(10) 0.004(8) -0.006(9)
C18B 0.015(9) 0.038(14) 0.006(8) 0.005(7) -0.003(6) -0.008(9)
C19 0.017(4) 0.034(5) 0.019(4) -0.004(4) -0.002(3) -0.003(4)
C20 0.021(4) 0.029(5) 0.013(4) 0.000(3) -0.003(3) -0.002(4)
S17 0.0155(9) 0.0213(10) 0.0165(9) 0.0003(7) -0.0012(7) -0.0120(8)
S18 0.0149(8) 0.0193(9) 0.0154(9) 0.0025(7) -0.0031(7) -0.0109(8)
S19 0.0175(9) 0.0203(10) 0.0152(9) 0.0004(7) -0.0015(7) -0.0129(8)
S20 0.0159(9) 0.0171(9) 0.0146(8) 0.0038(7) -0.0030(7) -0.0101(7)
S21 0.0192(10) 0.0258(11) 0.0208(10) 0.0038(8) -0.0063(8) -0.0153(9)
S22 0.0189(9) 0.0249(11) 0.0186(9) 0.0067(8) -0.0067(7) -0.0139(8)
S23 0.0286(11) 0.0276(11) 0.0148(9) 0.0037(8) 0.0000(8) -0.0169(10)
S24 0.0183(9) 0.0196(10) 0.0208(10) 0.0016(8) -0.0064(8) -0.0113(8)
C21 0.010(3) 0.020(4) 0.017(4) -0.001(3) -0.001(3) -0.009(3)
C22 0.012(3) 0.016(4) 0.019(4) 0.001(3) -0.003(3) -0.007(3)
C23 0.014(3) 0.012(3) 0.015(3) 0.001(3) -0.003(3) -0.008(3)
C24 0.014(3) 0.023(4) 0.016(4) 0.000(3) -0.001(3) -0.010(3)
C25 0.017(4) 0.017(4) 0.011(3) 0.001(3) -0.002(3) -0.009(3)
C26 0.012(3) 0.016(4) 0.019(4) 0.001(3) -0.002(3) -0.005(3)
C27 0.020(4) 0.024(4) 0.017(4) 0.003(3) -0.007(3) -0.013(3)
C28 0.017(4) 0.028(5) 0.015(4) 0.006(3) -0.009(3) -0.012(3)
C29 0.026(5) 0.035(5) 0.010(4) 0.004(3) -0.004(3) -0.008(4)
C30 0.029(5) 0.023(4) 0.024(4) -0.007(3) -0.004(4) -0.012(4)
S25 0.0197(9) 0.0190(9) 0.0137(8) 0.0030(7) -0.0016(7) -0.0145(8)
S26 0.0169(9) 0.0198(9) 0.0124(8) 0.0033(7) -0.0022(7) -0.0129(8)
S27 0.0187(9) 0.0216(10) 0.0117(8) 0.0025(7) -0.0027(7) -0.0145(8)
S28 0.0184(9) 0.0176(9) 0.0139(8) 0.0021(7) -0.0023(7) -0.0124(8)
S29 0.0293(11) 0.0332(12) 0.0169(9) 0.0078(8) -0.0074(8) -0.0247(10)
S30 0.0184(9) 0.0245(10) 0.0182(9) 0.0107(8) -0.0079(7) -0.0145(8)
S31 0.0275(11) 0.0230(10) 0.0143(9) 0.0050(8) -0.0050(8) -0.0157(9)
S32 0.0197(10) 0.0215(10) 0.0210(10) 0.0020(8) -0.0066(8) -0.0139(8)
C31 0.020(4) 0.009(3) 0.010(3) 0.002(2) 0.000(3) -0.008(3)
C32 0.015(3) 0.013(3) 0.014(3) 0.001(3) -0.002(3) -0.009(3)
C33 0.015(3) 0.015(3) 0.011(3) 0.001(3) -0.005(3) -0.008(3)
C34 0.018(4) 0.015(4) 0.014(3) 0.007(3) -0.006(3) -0.007(3)
C35 0.023(4) 0.016(4) 0.010(3) 0.002(3) -0.005(3) -0.014(3)
C36 0.013(3) 0.019(4) 0.012(3) 0.001(3) -0.001(3) -0.010(3)
C37 0.040(5) 0.026(5) 0.013(4) 0.006(3) -0.009(3) -0.023(4)
C38 0.025(4) 0.021(4) 0.020(4) 0.006(3) -0.009(3) -0.015(4)
C39A 0.023(7) 0.028(8) 0.013(6) -0.009(5) 0.001(5) -0.011(6)
C40A 0.027(7) 0.024(7) 0.017(5) -0.006(5) -0.002(5) -0.014(6)
C39B 0.025(11) 0.045(12) 0.016(9) 0.003(9) -0.005(8) -0.025(10)
C40B 0.027(8) 0.022(8) 0.022(7) -0.008(6) -0.004(6) -0.012(6)
Fe1 0.0368(8) 0.0249(7) 0.0145(6) 0.0003(5) -0.0038(5) -0.0104(6)
C41 0.030(5) 0.042(6) 0.016(4) -0.008(4) -0.002(4) -0.013(5)
C42 0.040(6) 0.026(5) 0.027(5) -0.001(4) -0.018(4) -0.012(4)
C43 0.036(6) 0.027(5) 0.023(5) -0.006(4) -0.010(4) -0.006(4)
C44 0.021(4) 0.029(5) 0.019(4) -0.008(4) -0.002(3) -0.005(4)
C45 0.047(6) 0.022(4) 0.019(4) 0.009(3) -0.018(4) -0.021(4)
C46 0.036(5) 0.017(4) 0.017(4) 0.003(3) -0.003(3) -0.015(4)
O1 0.045(5) 0.023(4) 0.021(3) 0.000(3) -0.003(3) -0.005(3)
O2 0.037(5) 0.032(4) 0.037(5) -0.009(3) 0.000(4) -0.011(4)
O3 0.034(4) 0.040(4) 0.012(3) -0.004(3) -0.006(3) -0.008(3)
O4 0.037(4) 0.032(4) 0.016(3) 0.002(3) -0.011(3) -0.017(3)
O5 0.060(6) 0.035(5) 0.044(5) -0.005(4) -0.030(5) -0.015(4)
O6 0.028(4) 0.042(5) 0.022(3) -0.002(3) -0.001(3) -0.016(3)
O11 0.043(5) 0.025(4) 0.019(3) 0.002(3) -0.001(3) -0.009(3)
O21 0.042(5) 0.031(4) 0.037(5) 0.002(3) -0.009(4) -0.016(4)
O31 0.043(5) 0.031(4) 0.018(3) -0.004(3) -0.004(3) -0.016(4)
O41 0.037(4) 0.033(4) 0.016(3) -0.006(3) -0.005(3) -0.013(3)
O51 0.044(5) 0.046(5) 0.029(4) 0.006(4) -0.016(4) -0.024(4)
O61 0.030(4) 0.039(4) 0.022(3) -0.005(3) -0.003(3) -0.013(3)
Cl1 0.056(2) 0.0395(16) 0.0359(15) 0.0011(12) -0.0162(14) -0.0155(15)
C47 0.027(5) 0.048(7) 0.021(5) 0.003(4) -0.002(4) -0.020(5)
C48 0.033(5) 0.042(6) 0.028(5) 0.000(4) 0.009(4) -0.023(5)
C49 0.027(5) 0.043(7) 0.030(5) 0.000(5) 0.001(4) -0.013(5)
C50 0.041(7) 0.033(6) 0.055(8) -0.007(5) 0.010(6) -0.026(5)
C51 0.048(7) 0.054(8) 0.033(6) -0.002(5) 0.007(5) -0.034(7)
C52 0.039(6) 0.045(7) 0.023(5) 0.005(4) 0.003(4) -0.023(5)
O1W 0.036(5) 0.036(5) 0.059(6) -0.005(4) -0.008(4) -0.018(4)

loop_
_atom_type_symbol
_atom_type_description
_atom_type_scat_dispersion_real
_atom_type_scat_dispersion_imag
_atom_type_scat_source
C C 0.0033 0.0016 'International Tables Vol C Tables 4.2.6.8 and 6.1.1.4'
H H 0.0000 0.0000 'International Tables Vol C Tables 4.2.6.8 and 6.1.1.4'
O O 0.0106 0.0060 'International Tables Vol C Tables 4.2.6.8 and 6.1.1.4'
Cl Cl 0.1484 0.1585 'International Tables Vol C Tables 4.2.6.8 and 6.1.1.4'
S S 0.1246 0.1234 'International Tables Vol C Tables 4.2.6.8 and 6.1.1.4'
Fe Fe 0.3463 0.8444 'International Tables Vol C Tables 4.2.6.8 and 6.1.1.4'

loop_
_exptl_crystal_face_index_h
_exptl_crystal_face_index_k
_exptl_crystal_face_index_l
_exptl_crystal_face_perp_dist
_exptl_oxdiff_crystal_face_indexfrac_h
_exptl_oxdiff_crystal_face_indexfrac_k
_exptl_oxdiff_crystal_face_indexfrac_l
_exptl_oxdiff_crystal_face_x
_exptl_oxdiff_crystal_face_y
_exptl_oxdiff_crystal_face_z
0 0 -1 0.0971 0.0003 -0.0005 -0.9970 0.0114 0.0162 0.0039
0 0 1 0.0804 -0.0003 0.0005 0.9970 -0.0114 -0.0162 -0.0039
1 0 -2 0.0898 0.9990 -0.0012 -1.9895 -0.0387 0.0780 0.0218
-1 0 2 0.0898 -0.9990 0.0012 1.9895 0.0387 -0.0780 -0.0218
0 1 -1 0.1764 0.0011 0.9975 -1.0031 0.0359 0.0139 -0.0632
0 -1 1 0.1633 -0.0011 -0.9975 1.0031 -0.0359 -0.0139 0.0632
1 1 -1 0.1241 0.9995 0.9972 -0.9985 -0.0256 0.0595 -0.0492
-1 -1 1 0.0964 -0.9995 -0.9972 0.9985 0.0256 -0.0595 0.0492
-1 0 -2 0.1486 -0.9978 -0.0008 -1.9986 0.0842 -0.0132 -0.0063
1 0 2 0.1486 0.9978 0.0008 1.9986 -0.0842 0.0132 0.0063

loop_
_geom_angle_atom_site_label_1
_geom_angle_atom_site_label_2
_geom_angle_atom_site_label_3
_geom_angle
C1 S1 C3 94.7(4)
C1 S2 C4 95.6(4)
C2 S3 C5 95.4(4)
C6 S4 C2 95.4(4)
C3 S5 C7 101.0(4)
C4 S6 C8 101.6(4)
C5 S7 C9 102.3(5)
C6 S8 C10 99.1(5)
C2 C1 S2 121.4(6)
C2 C1 S1 122.8(6)
S2 C1 S1 115.7(5)
C1 C2 S4 122.4(6)
C1 C2 S3 122.3(7)
S4 C2 S3 115.3(5)
C4 C3 S5 129.8(7)
C4 C3 S1 117.2(6)
S5 C3 S1 113.0(5)
C3 C4 S6 127.5(6)
C3 C4 S2 116.8(6)
S6 C4 S2 115.6(5)
C6 C5 S3 116.7(7)
C6 C5 S7 129.5(7)
S3 C5 S7 113.6(5)
C5 C6 S4 117.3(6)
C5 C6 S8 126.8(7)
S4 C6 S8 115.9(5)
C8 C7 S5 114.0(6)
C8 C7 H7A 108.7
S5 C7 H7A 108.7
C8 C7 H7B 108.7
S5 C7 H7B 108.7
H7A C7 H7B 107.6
C7 C8 S6 114.3(6)
C7 C8 H8A 108.7
S6 C8 H8A 108.7
C7 C8 H8B 108.7
S6 C8 H8B 108.7
H8A C8 H8B 107.6
C10 C9 S7 112.8(8)
C10 C9 H9A 109.0
S7 C9 H9A 109.0
C10 C9 H9B 109.0
S7 C9 H9B 109.0
H9A C9 H9B 107.8
C9 C10 S8 113.7(8)
C9 C10 H10A 108.8
S8 C10 H10A 108.8
C9 C10 H10B 108.8
S8 C10 H10B 108.8
H10A C10 H10B 107.7
C11 S9 C13 94.8(4)
C11 S10 C14 95.7(4)
C15 S11 C12 94.6(4)
C12 S12 C16 95.7(4)
C17B S13 C13 103.9(9)
C13 S13 C17A 99.1(7)
C14 S14 C18A 103.8(6)
C14 S14 C18B 96.1(7)
C15 S15 C19 104.2(4)
C16 S16 C20 97.4(4)
C12 C11 S10 122.0(6)
C12 C11 S9 122.5(6)
S10 C11 S9 115.5(5)
C11 C12 S12 123.7(6)
C11 C12 S11 120.5(6)
S12 C12 S11 115.7(4)
C14 C13 S13 129.0(6)
C14 C13 S9 117.5(6)
S13 C13 S9 113.5(4)
C13 C14 S14 127.3(6)
C13 C14 S10 116.5(6)
S14 C14 S10 116.1(5)
C16 C15 S15 128.2(6)
C16 C15 S11 116.7(6)
S15 C15 S11 115.0(5)
C15 C16 S16 125.3(6)
C15 C16 S12 116.9(6)
S16 C16 S12 117.6(5)
C18A C17A S13 111.5(15)
C18A C17A H17A 109.3
S13 C17A H17A 109.3
C18A C17A H17B 109.3
S13 C17A H17B 109.3
H17A C17A H17B 108.0
C17A C18A S14 111.5(13)
C17A C18A H18A 109.3
S14 C18A H18A 109.3
C17A C18A H18B 109.3
S14 C18A H18B 109.3
H18A C18A H18B 108.0
C18B C17B S13 115(2)
C18B C17B H17C 108.5
S13 C17B H17C 108.5
C18B C17B H17D 108.5
S13 C17B H17D 108.5
H17C C17B H17D 107.5
C17B C18B S14 112.1(18)
C17B C18B H18C 109.2
S14 C18B H18C 109.2
C17B C18B H18D 109.2
S14 C18B H18D 109.2
H18C C18B H18D 107.9
C20 C19 S15 117.0(7)
C20 C19 H19A 108.0
S15 C19 H19A 108.0
C20 C19 H19B 108.0
S15 C19 H19B 108.0
H19A C19 H19B 107.3
C19 C20 S16 112.0(7)
C19 C20 H20A 109.2
S16 C20 H20A 109.2
C19 C20 H20B 109.2
S16 C20 H20B 109.2
H20A C20 H20B 107.9
C21 S17 C23 95.3(4)
C21 S18 C24 95.9(4)
C22 S19 C25 95.4(4)
C26 S20 C22 95.2(4)
C23 S21 C27 101.7(4)
C24 S22 C28 100.6(4)
C25 S23 C29 102.3(4)
C26 S24 C30 98.9(4)
C22 C21 S18 122.0(6)
C22 C21 S17 122.8(7)
S18 C21 S17 115.1(5)
C21 C22 S19 123.8(6)
C21 C22 S20 120.8(7)
S19 C22 S20 115.4(5)
C24 C23 S21 129.0(7)
C24 C23 S17 117.5(6)
S21 C23 S17 113.5(4)
C23 C24 S22 128.1(7)
C23 C24 S18 116.2(7)
S22 C24 S18 115.6(5)
C26 C25 S23 129.7(7)
C26 C25 S19 116.6(6)
S23 C25 S19 113.6(5)
C25 C26 S24 126.8(7)
C25 C26 S20 117.4(6)
S24 C26 S20 115.7(5)
C28 C27 S21 114.1(6)
C28 C27 H27A 108.7
S21 C27 H27A 108.7
C28 C27 H27B 108.7
S21 C27 H27B 108.7
H27A C27 H27B 107.6
C27 C28 S22 114.2(6)
C27 C28 H28A 108.7
S22 C28 H28A 108.7
C27 C28 H28B 108.7
S22 C28 H28B 108.7
H28A C28 H28B 107.6
C30 C29 S23 114.8(7)
C30 C29 H29A 108.6
S23 C29 H29A 108.6
C30 C29 H29B 108.6
S23 C29 H29B 108.6
H29A C29 H29B 107.5
C29 C30 S24 111.7(7)
C29 C30 H30A 109.3
S24 C30 H30A 109.3
C29 C30 H30B 109.3
S24 C30 H30B 109.3
H30A C30 H30B 107.9
C31 S25 C33 95.5(4)
C31 S26 C34 95.7(4)
C32 S27 C35 95.3(4)
C32 S28 C36 95.1(4)
C33 S29 C37 101.0(4)
C34 S30 C38 102.1(4)
C35 S31 C39B 108.9(10)
C35 S31 C39A 94.6(6)
C36 S32 C40A 105.5(6)
C36 S32 C40B 93.8(8)
C32 C31 S25 123.5(6)
C32 C31 S26 121.5(6)
S25 C31 S26 115.0(4)
C31 C32 S28 124.0(6)
C31 C32 S27 121.4(6)
S28 C32 S27 114.6(5)
C34 C33 S29 128.0(6)
C34 C33 S25 117.8(6)
S29 C33 S25 114.2(5)
C33 C34 S30 128.5(7)
C33 C34 S26 115.9(6)
S30 C34 S26 115.5(5)
C36 C35 S31 125.9(6)
C36 C35 S27 116.9(6)
S31 C35 S27 116.8(5)
C35 C36 S32 127.6(6)
C35 C36 S28 117.6(6)
S32 C36 S28 114.8(5)
C38 C37 S29 113.4(7)
C38 C37 H37A 108.9
S29 C37 H37A 108.9
C38 C37 H37B 108.9
S29 C37 H37B 108.9
H37A C37 H37B 107.7
C37 C38 S30 114.0(7)
C37 C38 H38A 108.7
S30 C38 H38A 108.7
C37 C38 H38B 108.7
S30 C38 H38B 108.7
H38A C38 H38B 107.6
C40A C39A S31 113.6(11)
C40A C39A H39A 108.8
S31 C39A H39A 108.8
C40A C39A H39B 108.8
S31 C39A H39B 108.8
H39A C39A H39B 107.7
C39A C40A S32 113.5(12)
C39A C40A H40A 108.9
S32 C40A H40A 108.9
C39A C40A H40B 108.9
S32 C40A H40B 108.9
H40A C40A H40B 107.7
C40B C39B S31 112.2(19)
C40B C39B H39C 109.2
S31 C39B H39C 109.2
C40B C39B H39D 109.2
S31 C39B H39D 109.2
H39C C39B H39D 107.9
C39B C40B S32 112.7(19)
C39B C40B H40C 109.1
S32 C40B H40C 109.1
C39B C40B H40D 109.1
S32 C40B H40D 109.1
H40C C40B H40D 107.8
O4 Fe1 O3 81.1(3)
O4 Fe1 O1 91.1(3)
O3 Fe1 O1 98.2(4)
O4 Fe1 O41 99.1(3)
O3 Fe1 O41 89.7(3)
O1 Fe1 O41 168.0(4)
O4 Fe1 O31 86.5(3)
O3 Fe1 O31 162.9(3)
O1 Fe1 O31 93.8(3)
O41 Fe1 O31 80.6(3)
O4 Fe1 O11 170.5(4)
O3 Fe1 O11 95.3(4)
O1 Fe1 O11 80.7(3)
O41 Fe1 O11 89.6(3)
O31 Fe1 O11 98.7(4)
O2 C41 O1 126.8(11)
O2 C41 C42 120.6(11)
O1 C41 C42 112.6(9)
O21 C42 O11 125.9(12)
O21 C42 C41 118.9(11)
O11 C42 C41 115.1(10)
O5 C43 O3 127.1(11)
O5 C43 C44 118.2(11)
O3 C43 C44 114.8(9)
O6 C44 O4 125.8(10)
O6 C44 C43 121.2(10)
O4 C44 C43 113.1(10)
O51 C45 O31 127.3(10)
O51 C45 C46 117.3(11)
O31 C45 C46 115.4(9)
O61 C46 O41 125.3(9)
O61 C46 C45 121.4(9)
O41 C46 C45 113.4(9)
C41 O1 Fe1 116.3(7)
C43 O3 Fe1 115.4(7)
C44 O4 Fe1 115.7(7)
C42 O11 Fe1 115.0(8)
C45 O31 Fe1 114.4(6)
C46 O41 Fe1 115.1(6)
C52 C47 C48 123.1(12)
C52 C47 Cl1 119.5(9)
C48 C47 Cl1 117.3(9)
C47 C48 C49 117.9(12)
C47 C48 H48 121.0
C49 C48 H48 121.0
C48 C49 C50 119.9(12)
C48 C49 H49 120.1
C50 C49 H49 120.1
C51 C50 C49 118.7(12)
C51 C50 H50 120.7
C49 C50 H50 120.7
C52 C51 C50 122.0(13)
C52 C51 H51 119.0
C50 C51 H51 119.0
C51 C52 C47 118.3(13)
C51 C52 H52 120.8
C47 C52 H52 120.8

loop_
_geom_bond_atom_site_label_1
_geom_bond_atom_site_label_2
_geom_bond_distance
S1 C1 1.739(8)
S1 C3 1.765(8)
S2 C1 1.733(9)
S2 C4 1.746(8)
S3 C2 1.739(8)
S3 C5 1.744(9)
S4 C6 1.736(9)
S4 C2 1.739(9)
S5 C3 1.755(8)
S5 C7 1.813(9)
S6 C4 1.745(8)
S6 C8 1.815(9)
S7 C5 1.748(9)
S7 C9 1.815(11)
S8 C6 1.747(9)
S8 C10 1.796(14)
C1 C2 1.376(11)
C3 C4 1.346(11)
C5 C6 1.361(12)
C7 C8 1.507(13)
C7 H7A 0.9900
C7 H7B 0.9900
C8 H8A 0.9900
C8 H8B 0.9900
C9 C10 1.51(2)
C9 H9A 0.9900
C9 H9B 0.9900
C10 H10A 0.9900
C10 H10B 0.9900
S9 C11 1.746(8)
S9 C13 1.755(8)
S10 C11 1.730(8)
S10 C14 1.751(8)
S11 C15 1.754(8)
S11 C12 1.755(8)
S12 C12 1.715(8)
S12 C16 1.742(8)
S13 C17B 1.70(3)
S13 C13 1.748(8)
S13 C17A 1.883(19)
S14 C14 1.748(8)
S14 C18A 1.793(15)
S14 C18B 1.91(2)
S15 C15 1.743(9)
S15 C19 1.810(10)
S16 C16 1.737(8)
S16 C20 1.832(10)
C11 C12 1.372(11)
C13 C14 1.347(11)
C15 C16 1.361(11)
C17A C18A 1.50(3)
C17A H17A 0.9900
C17A H17B 0.9900
C18A H18A 0.9900
C18A H18B 0.9900
C17B C18B 1.47(4)
C17B H17C 0.9900
C17B H17D 0.9900
C18B H18C 0.9900
C18B H18D 0.9900
C19 C20 1.496(14)
C19 H19A 0.9900
C19 H19B 0.9900
C20 H20A 0.9900
C20 H20B 0.9900
S17 C21 1.743(8)
S17 C23 1.750(8)
S18 C21 1.736(9)
S18 C24 1.755(9)
S19 C22 1.726(9)
S19 C25 1.761(8)
S20 C26 1.741(9)
S20 C22 1.753(8)
S21 C23 1.746(8)
S21 C27 1.828(9)
S22 C24 1.745(9)
S22 C28 1.805(9)
S23 C25 1.744(9)
S23 C29 1.819(11)
S24 C26 1.737(9)
S24 C30 1.810(11)
C21 C22 1.367(11)
C23 C24 1.354(11)
C25 C26 1.351(12)
C27 C28 1.499(13)
C27 H27A 0.9900
C27 H27B 0.9900
C28 H28A 0.9900
C28 H28B 0.9900
C29 C30 1.519(15)
C29 H29A 0.9900
C29 H29B 0.9900
C30 H30A 0.9900
C30 H30B 0.9900
S25 C31 1.732(8)
S25 C33 1.749(8)
S26 C31 1.752(8)
S26 C34 1.758(9)
S27 C32 1.755(8)
S27 C35 1.758(8)
S28 C32 1.748(8)
S28 C36 1.759(8)
S29 C33 1.742(8)
S29 C37 1.817(9)
S30 C34 1.745(8)
S30 C38 1.800(9)
S31 C35 1.743(8)
S31 C39B 1.76(3)
S31 C39A 1.846(16)
S32 C36 1.747(8)
S32 C40A 1.766(16)
S32 C40B 1.87(3)
C31 C32 1.343(11)
C33 C34 1.354(11)
C35 C36 1.338(11)
C37 C38 1.503(12)
C37 H37A 0.9900
C37 H37B 0.9900
C38 H38A 0.9900
C38 H38B 0.9900
C39A C40A 1.49(2)
C39A H39A 0.9900
C39A H39B 0.9900
C40A H40A 0.9900
C40A H40B 0.9900
C39B C40B 1.58(4)
C39B H39C 0.9900
C39B H39D 0.9900
C40B H40C 0.9900
C40B H40D 0.9900
Fe1 O4 2.001(8)
Fe1 O3 2.001(8)
Fe1 O1 2.013(8)
Fe1 O41 2.018(8)
Fe1 O31 2.019(8)
Fe1 O11 2.020(8)
C41 O2 1.221(14)
C41 O1 1.296(15)
C41 C42 1.569(17)
C42 O21 1.226(14)
C42 O11 1.281(13)
C43 O5 1.229(14)
C43 O3 1.260(15)
C43 C44 1.572(15)
C44 O6 1.204(14)
C44 O4 1.279(13)
C45 O51 1.231(13)
C45 O31 1.256(14)
C45 C46 1.561(14)
C46 O61 1.236(13)
C46 O41 1.280(13)
Cl1 C47 1.763(14)
C47 C52 1.374(17)
C47 C48 1.378(17)
C48 C49 1.409(18)
C48 H48 0.9500
C49 C50 1.411(18)
C49 H49 0.9500
C50 C51 1.39(2)
C50 H50 0.9500
C51 C52 1.371(19)
C51 H51 0.9500
C52 H52 0.9500
